data_7017370
loop_
_publ_author_name
'Dai, Qi Xiu'
'Seino, Hidetake'
'Mizobe, Yasushi'

_publ_section_title
;
 Transformations of aryl isothiocyanates on tetraphosphine tungsten
 complexes and reactivity of the resulting dithiocarbonimidate ligand.
;
_journal_issue 44
_journal_name_full 'Dalton transactions (Cambridge, England : 2003)'
_journal_page_first 11822
_journal_page_last 11830
_journal_paper_doi 10.1039/c1dt11201e
_journal_volume 40
_journal_year 2011
_chemical_formula_moiety 'C70 H77 B F4 N2 O2 P4 S2 W '
_chemical_formula_sum 'C70 H77 B F4 N2 O2 P4 S2 W'
_chemical_formula_weight 1437.06
_space_group_IT_number 2
_symmetry_cell_setting triclinic
_symmetry_Int_Tables_number 2
_symmetry_space_group_name_Hall '-P 1'
_symmetry_space_group_name_H-M 'P -1'
_audit_creation_date 2009-08-28
_audit_creation_method 'by CrystalStructure 3.8'
_cell_angle_alpha 77.147(5)
_cell_angle_beta 89.331(5)
_cell_angle_gamma 76.838(5)
_cell_formula_units_Z 2
_cell_length_a 11.907(2)
_cell_length_b 15.051(2)
_cell_length_c 19.189(3)
_cell_measurement_reflns_used 10379
_cell_measurement_temperature 113.1
_cell_measurement_theta_max 27.9
_cell_measurement_theta_min 3.1
_cell_volume 3261.9(9)
_computing_cell_refinement CrystalClear
_computing_data_collection CrystalClear
_computing_data_reduction CrystalStructure
_computing_publication_material 'CrystalStructure 3.8'
_computing_structure_refinement CRYSTALS
_computing_structure_solution 'DIRDIF99 (PATTY)'
_diffrn_ambient_temperature 113.1
_diffrn_detector_area_resol_mean 7.31
_diffrn_measured_fraction_theta_full 0.984
_diffrn_measured_fraction_theta_max 0.984
_diffrn_measurement_device_type 'Rigaku Mercury'
_diffrn_measurement_method \w
_diffrn_radiation_type 'Mo K\a'
_diffrn_radiation_wavelength 0.71070
_diffrn_reflns_av_R_equivalents 0.068
_diffrn_reflns_limit_h_max 15
_diffrn_reflns_limit_h_min -15
_diffrn_reflns_limit_k_max 19
_diffrn_reflns_limit_k_min -19
_diffrn_reflns_limit_l_max 25
_diffrn_reflns_limit_l_min -25
_diffrn_reflns_number 39318
_diffrn_reflns_theta_full 27.88
_diffrn_reflns_theta_max 27.88
_exptl_absorpt_coefficient_mu 1.993
_exptl_absorpt_correction_T_max 0.905
_exptl_absorpt_correction_T_min 0.522
_exptl_absorpt_correction_type multi-scan
_exptl_absorpt_process_details 'Jacobson, R. (1998) Private communication'
_exptl_crystal_colour black
_exptl_crystal_density_diffrn 1.463
_exptl_crystal_density_method 'not measured'
_exptl_crystal_description platelet
_exptl_crystal_F_000 1468.00
_exptl_crystal_size_max 0.40
_exptl_crystal_size_mid 0.20
_exptl_crystal_size_min 0.05
_refine_diff_density_max 2.84
_refine_diff_density_min -1.96
_refine_ls_extinction_method none
_refine_ls_goodness_of_fit_ref 1.029
_refine_ls_hydrogen_treatment refall
_refine_ls_number_parameters 855
_refine_ls_number_reflns 15322
_refine_ls_R_factor_gt 0.0400
_refine_ls_shift/su_max 0.0016
_refine_ls_structure_factor_coef Fsqd
_refine_ls_weighting_details 'w = 1/[0.0010Fo^2^ + 0.3500\s(Fo^2^) + 0.0300]/(4Fo^2^)'
_refine_ls_weighting_scheme calc
_refine_ls_wR_factor_ref 0.1145
_reflns_number_gt 12775
_reflns_number_total 15322
_reflns_threshold_expression F^2^>2.0\s(F^2^)
_cod_data_source_file c1dt11201e.txt
_cod_data_source_block '__[W(S2CNHTol)(CNTol)(P4)][BF4]_2Et2O'
_cod_original_cell_volume 3261.8(9)
_cod_original_formula_sum 'C70 H77 B F4 N2 O2 P4 S2 W '
_cod_database_code 7017370

loop_
_symmetry_equiv_pos_site_id
_symmetry_equiv_pos_as_xyz
1 +X,+Y,+Z
2 -X,-Y,-Z

loop_
_atom_site_label
_atom_site_type_symbol
_atom_site_fract_x
_atom_site_fract_y
_atom_site_fract_z
_atom_site_U_iso_or_equiv
_atom_site_adp_type
_atom_site_occupancy
_atom_site_symmetry_multiplicity
_atom_site_calc_flag
_atom_site_refinement_flags
W(1) W 0.186740(10) 0.207730(10) 0.287290(10) 0.00990(3) Uani 1.00 1 d .
S(1) S 0.25202(8) 0.14959(6) 0.17624(5) 0.0173(2) Uani 1.00 1 d .
S(2) S 0.36810(7) 0.07490(6) 0.31297(5) 0.01340(19) Uani 1.00 1 d .
P(1) P 0.35261(8) 0.28645(6) 0.28772(5) 0.0129(2) Uani 1.00 1 d .
P(2) P 0.11279(8) 0.37173(6) 0.21871(5) 0.01196(19) Uani 1.00 1 d .
P(3) P -0.01359(8) 0.21048(6) 0.25045(5) 0.01216(19) Uani 1.00 1 d .
P(4) P 0.13208(8) 0.08335(6) 0.37916(5) 0.01102(19) Uani 1.00 1 d .
F(1) F 0.1488(2) 0.7170(2) 0.12488(17) 0.0458(8) Uani 1.00 1 d .
F(2) F 0.0775(3) 0.6779(2) 0.23356(16) 0.0508(9) Uani 1.00 1 d .
F(3) F -0.0338(2) 0.6964(2) 0.13369(18) 0.0467(9) Uani 1.00 1 d .
F(4) F 0.0093(2) 0.82348(18) 0.16268(19) 0.0441(8) Uani 1.00 1 d .
O(2) O 0.3553(4) 0.0355(3) 0.0449(2) 0.0641(15) Uani 1.00 1 d .
O(3) O 0.4728(3) 0.5884(2) 0.2080(4) 0.0860(17) Uani 1.00 1 d .
N(1) N 0.4449(3) 0.0181(2) 0.19151(19) 0.0236(8) Uani 1.00 1 d .
N(2) N 0.1113(2) 0.3057(2) 0.41601(17) 0.0166(7) Uani 1.00 1 d .
C(1) C -0.0240(3) 0.1166(2) 0.39192(18) 0.0143(7) Uani 1.00 1 d .
C(2) C -0.0871(3) 0.1384(2) 0.31909(19) 0.0156(8) Uani 1.00 1 d .
C(3) C -0.1016(3) 0.3308(2) 0.23613(19) 0.0156(8) Uani 1.00 1 d .
C(4) C -0.2217(3) 0.3516(2) 0.2381(2) 0.0195(9) Uani 1.00 1 d .
C(5) C -0.2832(3) 0.4446(2) 0.2292(2) 0.0226(9) Uani 1.00 1 d .
C(6) C -0.2250(3) 0.5168(2) 0.2161(2) 0.0227(9) Uani 1.00 1 d .
C(7) C -0.1057(3) 0.4970(2) 0.2115(2) 0.0199(9) Uani 1.00 1 d .
C(8) C -0.0432(3) 0.4043(2) 0.22262(19) 0.0149(8) Uani 1.00 1 d .
C(9) C 0.1711(3) 0.4482(2) 0.2634(2) 0.0160(8) Uani 1.00 1 d .
C(10) C 0.3037(3) 0.4168(2) 0.2629(2) 0.0196(9) Uani 1.00 1 d .
C(11) C 0.4315(3) 0.2674(2) 0.3734(2) 0.0151(8) Uani 1.00 1 d .
C(12) C 0.3973(3) 0.2161(2) 0.4367(2) 0.0160(8) Uani 1.00 1 d .
C(13) C 0.4563(3) 0.2054(2) 0.5012(2) 0.0223(9) Uani 1.00 1 d .
C(14) C 0.5493(3) 0.2465(3) 0.5035(2) 0.0266(10) Uani 1.00 1 d .
C(15) C 0.5834(3) 0.2978(3) 0.4407(2) 0.0281(11) Uani 1.00 1 d .
C(16) C 0.5247(3) 0.3090(2) 0.3766(2) 0.0233(9) Uani 1.00 1 d .
C(17) C 0.4694(3) 0.2604(2) 0.2274(2) 0.0182(8) Uani 1.00 1 d .
C(18) C 0.4541(4) 0.3001(3) 0.1547(2) 0.0314(11) Uani 1.00 1 d .
C(19) C 0.5380(4) 0.2734(4) 0.1070(2) 0.0420(13) Uani 1.00 1 d .
C(20) C 0.6367(4) 0.2056(4) 0.1315(2) 0.0381(13) Uani 1.00 1 d .
C(21) C 0.6519(3) 0.1628(3) 0.2035(2) 0.0275(10) Uani 1.00 1 d .
C(22) C 0.5697(3) 0.1907(2) 0.2511(2) 0.0222(9) Uani 1.00 1 d .
C(23) C 0.1408(3) 0.4138(2) 0.12424(19) 0.0159(8) Uani 1.00 1 d .
C(24) C 0.1683(3) 0.5009(2) 0.1001(2) 0.0247(9) Uani 1.00 1 d .
C(25) C 0.1891(4) 0.5311(3) 0.0279(2) 0.0309(11) Uani 1.00 1 d .
C(26) C 0.1799(4) 0.4777(3) -0.0203(2) 0.0318(11) Uani 1.00 1 d .
C(27) C 0.1500(4) 0.3919(3) 0.0028(2) 0.0292(10) Uani 1.00 1 d .
C(28) C 0.1341(3) 0.3595(2) 0.0747(2) 0.0209(9) Uani 1.00 1 d .
C(29) C -0.0443(2) 0.1753(2) 0.1689(2) 0.0142(8) Uani 1.00 1 d .
C(30) C -0.0699(3) 0.2420(2) 0.1040(2) 0.0199(8) Uani 1.00 1 d .
C(31) C -0.0791(3) 0.2144(3) 0.0399(2) 0.0270(10) Uani 1.00 1 d .
C(32) C -0.0658(3) 0.1206(3) 0.0397(2) 0.0276(10) Uani 1.00 1 d .
C(33) C -0.0447(3) 0.0540(3) 0.1037(2) 0.0260(10) Uani 1.00 1 d .
C(34) C -0.0331(3) 0.0810(2) 0.1672(2) 0.0190(8) Uani 1.00 1 d .
C(35) C 0.1943(3) 0.0623(2) 0.47005(18) 0.0126(7) Uani 1.00 1 d .
C(36) C 0.1374(3) 0.1080(2) 0.5208(2) 0.0160(8) Uani 1.00 1 d .
C(37) C 0.1852(3) 0.0917(2) 0.5896(2) 0.0196(9) Uani 1.00 1 d .
C(38) C 0.2922(3) 0.0309(2) 0.6083(2) 0.0226(9) Uani 1.00 1 d .
C(39) C 0.3508(3) -0.0144(2) 0.5580(2) 0.0219(9) Uani 1.00 1 d .
C(40) C 0.3024(3) 0.0008(2) 0.4897(2) 0.0178(8) Uani 1.00 1 d .
C(41) C 0.1529(3) -0.0366(2) 0.36730(19) 0.0139(8) Uani 1.00 1 d .
C(42) C 0.1460(3) -0.1111(2) 0.4253(2) 0.0173(8) Uani 1.00 1 d .
C(43) C 0.1525(3) -0.2007(2) 0.4145(2) 0.0193(8) Uani 1.00 1 d .
C(44) C 0.1638(3) -0.2169(2) 0.3460(2) 0.0231(9) Uani 1.00 1 d .
C(45) C 0.1716(3) -0.1438(2) 0.2883(2) 0.0242(10) Uani 1.00 1 d .
C(46) C 0.1663(3) -0.0550(2) 0.2991(2) 0.0177(8) Uani 1.00 1 d .
C(47) C 0.3664(3) 0.0715(2) 0.2242(2) 0.0164(8) Uani 1.00 1 d .
C(48) C 0.5375(3) -0.0574(2) 0.2243(2) 0.0215(9) Uani 1.00 1 d .
C(49) C 0.5220(3) -0.1256(2) 0.2830(2) 0.0255(10) Uani 1.00 1 d .
C(50) C 0.6141(4) -0.2017(2) 0.3097(2) 0.0289(10) Uani 1.00 1 d .
C(51) C 0.7209(4) -0.2107(3) 0.2777(2) 0.0310(11) Uani 1.00 1 d .
C(52) C 0.7336(4) -0.1416(3) 0.2192(2) 0.0370(12) Uani 1.00 1 d .
C(53) C 0.6440(4) -0.0654(3) 0.1925(2) 0.0309(11) Uani 1.00 1 d .
C(54) C 0.8204(4) -0.2932(3) 0.3063(2) 0.0406(13) Uani 1.00 1 d .
C(55) C 0.1374(2) 0.2677(2) 0.3677(2) 0.0132(7) Uani 1.00 1 d .
C(56) C 0.0175(3) 0.3538(2) 0.44838(19) 0.0152(8) Uani 1.00 1 d .
C(57) C -0.0890(3) 0.3946(2) 0.4117(2) 0.0192(9) Uani 1.00 1 d .
C(58) C -0.1784(3) 0.4443(2) 0.4455(2) 0.0220(9) Uani 1.00 1 d .
C(59) C -0.1642(3) 0.4539(2) 0.5152(2) 0.0218(9) Uani 1.00 1 d .
C(60) C -0.0577(3) 0.4119(2) 0.5506(2) 0.0202(9) Uani 1.00 1 d .
C(61) C 0.0321(3) 0.3626(2) 0.5182(2) 0.0182(8) Uani 1.00 1 d .
C(62) C -0.2607(3) 0.5102(3) 0.5504(2) 0.0338(12) Uani 1.00 1 d .
C(63) C 0.2713(8) -0.0165(5) 0.0463(4) 0.089(3) Uani 1.00 1 d .
C(64) C 0.2982(7) -0.0998(5) 0.1017(4) 0.070(2) Uani 1.00 1 d .
C(65) C 0.3173(16) 0.1216(8) -0.0099(4) 0.177(6) Uani 1.00 1 d .
C(66) C 0.3830(14) 0.1811(7) -0.0187(8) 0.183(6) Uani 1.00 1 d .
C(67) C 0.4214(8) 0.6404(8) 0.2546(10) 0.147(5) Uani 1.00 1 d .
C(68) C 0.4723(9) 0.6019(7) 0.3222(6) 0.106(4) Uani 1.00 1 d .
C(69) C 0.4323(6) 0.6208(4) 0.1351(5) 0.076(2) Uani 1.00 1 d .
C(70) C 0.4865(8) 0.5570(7) 0.0907(5) 0.114(3) Uani 1.00 1 d .
B(1) B 0.0516(4) 0.7282(3) 0.1643(2) 0.0273(12) Uani 1.00 1 d .
H(1) H -0.0476 0.0663 0.4232 0.017 Uiso 1.00 1 c R
H(2) H -0.0412 0.1704 0.4118 0.017 Uiso 1.00 1 c R
H(3) H -0.1643 0.1719 0.3222 0.019 Uiso 1.00 1 c R
H(4) H -0.0877 0.0814 0.3057 0.019 Uiso 1.00 1 c R
H(5) H -0.2617 0.3026 0.2454 0.023 Uiso 1.00 1 c R
H(6) H -0.3648 0.4587 0.2322 0.026 Uiso 1.00 1 c R
H(7) H -0.2670 0.5799 0.2102 0.025 Uiso 1.00 1 c R
H(8) H -0.0667 0.5466 0.2008 0.023 Uiso 1.00 1 c R
H(9) H 0.1459 0.5116 0.2383 0.019 Uiso 1.00 1 c R
H(10) H 0.1467 0.4416 0.3112 0.019 Uiso 1.00 1 c R
H(11) H 0.3371 0.4425 0.2962 0.023 Uiso 1.00 1 c R
H(12) H 0.3282 0.4391 0.2163 0.024 Uiso 1.00 1 c R
H(13) H 0.3334 0.1884 0.4356 0.019 Uiso 1.00 1 c R
H(14) H 0.4330 0.1698 0.5439 0.027 Uiso 1.00 1 c R
H(15) H 0.5891 0.2396 0.5477 0.033 Uiso 1.00 1 c R
H(16) H 0.6476 0.3252 0.4419 0.036 Uiso 1.00 1 c R
H(17) H 0.5477 0.3453 0.3342 0.030 Uiso 1.00 1 c R
H(18) H 0.3856 0.3460 0.1370 0.036 Uiso 1.00 1 c R
H(19) H 0.5268 0.3022 0.0575 0.048 Uiso 1.00 1 c R
H(20) H 0.6940 0.1883 0.0990 0.048 Uiso 1.00 1 c R
H(21) H 0.7185 0.1144 0.2203 0.035 Uiso 1.00 1 c R
H(22) H 0.5818 0.1620 0.3006 0.029 Uiso 1.00 1 c R
H(23) H 0.1728 0.5392 0.1327 0.028 Uiso 1.00 1 c R
H(24) H 0.2099 0.5894 0.0120 0.035 Uiso 1.00 1 c R
H(25) H 0.1938 0.4992 -0.0693 0.036 Uiso 1.00 1 c R
H(26) H 0.1406 0.3558 -0.0306 0.034 Uiso 1.00 1 c R
H(27) H 0.1185 0.2993 0.0907 0.024 Uiso 1.00 1 c R
H(28) H -0.0811 0.3067 0.1037 0.023 Uiso 1.00 1 c R
H(29) H -0.0945 0.2602 -0.0039 0.031 Uiso 1.00 1 c R
H(30) H -0.0710 0.1020 -0.0041 0.034 Uiso 1.00 1 c R
H(31) H -0.0381 -0.0102 0.1041 0.032 Uiso 1.00 1 c R
H(32) H -0.0173 0.0345 0.2107 0.023 Uiso 1.00 1 c R
H(33) H 0.0649 0.1509 0.5081 0.019 Uiso 1.00 1 c R
H(34) H 0.1444 0.1222 0.6238 0.024 Uiso 1.00 1 c R
H(35) H 0.3254 0.0203 0.6550 0.027 Uiso 1.00 1 c R
H(36) H 0.4242 -0.0560 0.5706 0.025 Uiso 1.00 1 c R
H(37) H 0.3429 -0.0306 0.4559 0.021 Uiso 1.00 1 c R
H(38) H 0.1370 -0.1002 0.4722 0.021 Uiso 1.00 1 c R
H(39) H 0.1491 -0.2507 0.4541 0.023 Uiso 1.00 1 c R
H(40) H 0.1663 -0.2776 0.3385 0.030 Uiso 1.00 1 c R
H(41) H 0.1805 -0.1550 0.2415 0.031 Uiso 1.00 1 c R
H(42) H 0.1720 -0.0057 0.2595 0.021 Uiso 1.00 1 c R
H(43) H 0.4495 -0.1206 0.3049 0.031 Uiso 1.00 1 c R
H(44) H 0.6039 -0.2480 0.3503 0.034 Uiso 1.00 1 c R
H(45) H 0.8057 -0.1466 0.1969 0.043 Uiso 1.00 1 c R
H(46) H 0.6550 -0.0187 0.1524 0.035 Uiso 1.00 1 c R
H(47) H 0.8645 -0.2785 0.3412 0.047 Uiso 1.00 1 c R
H(48) H 0.8680 -0.3068 0.2681 0.047 Uiso 1.00 1 c R
H(49) H 0.7911 -0.3463 0.3274 0.047 Uiso 1.00 1 c R
H(50) H -0.1005 0.3885 0.3642 0.024 Uiso 1.00 1 c R
H(51) H -0.2505 0.4723 0.4204 0.026 Uiso 1.00 1 c R
H(52) H -0.0464 0.4173 0.5983 0.027 Uiso 1.00 1 c R
H(53) H 0.1040 0.3346 0.5436 0.023 Uiso 1.00 1 c R
H(54) H -0.2545 0.5736 0.5410 0.044 Uiso 1.00 1 c R
H(55) H -0.2553 0.4851 0.6006 0.044 Uiso 1.00 1 c R
H(56) H -0.3330 0.5073 0.5317 0.044 Uiso 1.00 1 c R
H(57) H 0.1985 0.0206 0.0545 0.113 Uiso 1.00 1 c R
H(58) H 0.2677 -0.0330 0.0015 0.113 Uiso 1.00 1 c R
H(59) H 0.3442 -0.1492 0.0834 0.088 Uiso 1.00 1 c R
H(60) H 0.2288 -0.1163 0.1186 0.088 Uiso 1.00 1 c R
H(61) H 0.3396 -0.0892 0.1399 0.088 Uiso 1.00 1 c R
H(62) H 0.3103 0.1048 -0.0542 0.231 Uiso 1.00 1 c R
H(63) H 0.2437 0.1528 0.0026 0.231 Uiso 1.00 1 c R
H(64) H 0.3608 0.2232 0.0120 0.233 Uiso 1.00 1 c R
H(65) H 0.3761 0.2154 -0.0670 0.233 Uiso 1.00 1 c R
H(66) H 0.4609 0.1477 -0.0074 0.233 Uiso 1.00 1 c R
H(67) H 0.4304 0.7028 0.2392 0.195 Uiso 1.00 1 c R
H(68) H 0.3416 0.6406 0.2559 0.195 Uiso 1.00 1 c R
H(69) H 0.4328 0.5571 0.3473 0.147 Uiso 1.00 1 c R
H(70) H 0.4685 0.6499 0.3475 0.147 Uiso 1.00 1 c R
H(71) H 0.5508 0.5720 0.3182 0.147 Uiso 1.00 1 c R
H(72) H 0.3512 0.6266 0.1330 0.082 Uiso 1.00 1 c R
H(73) H 0.4487 0.6803 0.1170 0.082 Uiso 1.00 1 c R
H(74) H 0.5545 0.5742 0.0718 0.125 Uiso 1.00 1 c R
H(75) H 0.4343 0.5606 0.0525 0.125 Uiso 1.00 1 c R
H(76) H 0.5058 0.4947 0.1189 0.125 Uiso 1.00 1 c R
H(77) H 0.437(6) 0.025(5) 0.144(4) 0.08(2) Uiso 1.00 1 c .

loop_
_atom_site_aniso_label
_atom_site_aniso_U_11
_atom_site_aniso_U_22
_atom_site_aniso_U_33
_atom_site_aniso_U_12
_atom_site_aniso_U_13
_atom_site_aniso_U_23
W(1) 0.01048(8) 0.00861(7) 0.01085(8) -0.00218(5) 0.00078(5) -0.00276(5)
S(1) 0.0176(4) 0.0184(4) 0.0148(4) 0.0005(3) -0.0009(3) -0.0060(3)
S(2) 0.0127(3) 0.0133(3) 0.0146(3) -0.0022(3) 0.0003(3) -0.0049(3)
P(1) 0.0122(4) 0.0124(3) 0.0152(4) -0.0049(3) 0.0020(3) -0.0034(3)
P(2) 0.0131(4) 0.0107(3) 0.0118(3) -0.0025(3) 0.0009(3) -0.0023(3)
P(3) 0.0122(4) 0.0111(3) 0.0131(4) -0.0030(3) 0.0001(3) -0.0022(3)
P(4) 0.0113(4) 0.0092(3) 0.0124(3) -0.0028(3) 0.0012(3) -0.0017(3)
F(1) 0.0381(16) 0.0544(19) 0.0442(17) -0.0069(14) 0.0024(13) -0.0138(14)
F(2) 0.084(2) 0.0303(15) 0.0327(15) -0.0053(15) -0.0008(15) -0.0035(12)
F(3) 0.0555(19) 0.0440(17) 0.0506(18) -0.0271(15) -0.0017(15) -0.0154(14)
F(4) 0.0467(17) 0.0168(12) 0.067(2) -0.0040(11) -0.0054(15) -0.0092(12)
O(2) 0.108(4) 0.050(2) 0.045(2) -0.031(2) 0.029(2) -0.022(2)
O(3) 0.028(2) 0.028(2) 0.189(6) 0.0027(16) 0.015(2) -0.007(2)
N(1) 0.0253(18) 0.0248(17) 0.0180(16) 0.0026(13) 0.0040(13) -0.0082(13)
N(2) 0.0174(15) 0.0150(14) 0.0172(14) -0.0034(11) 0.0047(11) -0.0037(11)
C(1) 0.0158(16) 0.0169(16) 0.0103(15) -0.0070(13) 0.0041(12) -0.0004(12)
C(2) 0.0109(15) 0.0182(16) 0.0182(16) -0.0060(13) -0.0000(12) -0.0023(13)
C(3) 0.0160(17) 0.0146(16) 0.0155(16) -0.0009(13) -0.0013(13) -0.0043(13)
C(4) 0.0166(18) 0.0206(18) 0.0210(18) -0.0038(14) -0.0018(14) -0.0045(14)
C(5) 0.0138(17) 0.0218(18) 0.030(2) 0.0019(14) 0.0018(15) -0.0066(16)
C(6) 0.0213(19) 0.0164(17) 0.0259(19) 0.0052(14) 0.0016(15) -0.0057(15)
C(7) 0.0242(19) 0.0153(16) 0.0192(17) -0.0012(14) -0.0017(14) -0.0052(14)
C(8) 0.0154(16) 0.0138(15) 0.0133(15) -0.0001(13) -0.0003(12) -0.0019(12)
C(9) 0.0177(17) 0.0121(15) 0.0179(16) -0.0023(13) 0.0005(13) -0.0039(13)
C(10) 0.0233(19) 0.0115(16) 0.0236(18) -0.0060(14) -0.0012(15) -0.0008(13)
C(11) 0.0131(16) 0.0144(15) 0.0212(17) -0.0056(12) -0.0013(13) -0.0085(13)
C(12) 0.0135(16) 0.0146(15) 0.0201(17) -0.0037(12) -0.0007(13) -0.0041(13)
C(13) 0.0209(19) 0.0237(19) 0.0224(19) -0.0038(15) -0.0015(15) -0.0069(15)
C(14) 0.026(2) 0.032(2) 0.026(2) -0.0089(17) -0.0057(16) -0.0110(17)
C(15) 0.023(2) 0.033(2) 0.035(2) -0.0174(17) -0.0027(17) -0.0108(18)
C(16) 0.0213(19) 0.0254(19) 0.028(2) -0.0137(16) 0.0018(15) -0.0065(16)
C(17) 0.0181(18) 0.0199(17) 0.0185(17) -0.0088(14) 0.0045(13) -0.0043(14)
C(18) 0.031(2) 0.036(2) 0.024(2) -0.0038(19) 0.0073(17) -0.0035(18)
C(19) 0.035(2) 0.061(3) 0.023(2) -0.003(2) 0.0103(19) -0.003(2)
C(20) 0.021(2) 0.058(3) 0.041(2) -0.012(2) 0.0156(19) -0.020(2)
C(21) 0.0144(18) 0.033(2) 0.040(2) -0.0066(16) 0.0046(16) -0.0157(19)
C(22) 0.0172(18) 0.0253(19) 0.029(2) -0.0086(15) 0.0031(15) -0.0134(16)
C(23) 0.0125(16) 0.0168(16) 0.0159(16) -0.0014(13) 0.0010(12) -0.0004(13)
C(24) 0.031(2) 0.0181(18) 0.0214(19) -0.0030(15) -0.0002(16) 0.0004(15)
C(25) 0.042(2) 0.022(2) 0.024(2) -0.0084(18) 0.0023(18) 0.0076(16)
C(26) 0.041(2) 0.033(2) 0.0152(18) -0.0067(19) 0.0063(17) 0.0040(16)
C(27) 0.036(2) 0.028(2) 0.0198(19) 0.0010(18) 0.0005(17) -0.0061(16)
C(28) 0.0230(19) 0.0184(17) 0.0193(18) -0.0021(14) 0.0035(14) -0.0032(14)
C(29) 0.0087(15) 0.0157(16) 0.0189(17) -0.0027(12) -0.0027(12) -0.0050(13)
C(30) 0.0242(19) 0.0165(17) 0.0168(17) -0.0020(14) 0.0010(14) -0.0021(14)
C(31) 0.031(2) 0.030(2) 0.0182(18) -0.0029(17) 0.0000(16) -0.0041(16)
C(32) 0.030(2) 0.034(2) 0.0220(19) -0.0040(17) -0.0018(16) -0.0155(17)
C(33) 0.025(2) 0.0242(19) 0.030(2) -0.0005(16) -0.0019(16) -0.0142(17)
C(34) 0.0222(18) 0.0133(16) 0.0216(18) -0.0042(13) -0.0012(14) -0.0040(13)
C(35) 0.0188(17) 0.0095(14) 0.0103(14) -0.0072(12) 0.0011(12) 0.0004(11)
C(36) 0.0157(16) 0.0131(15) 0.0191(17) -0.0042(13) 0.0021(13) -0.0024(13)
C(37) 0.027(2) 0.0182(17) 0.0165(17) -0.0081(14) 0.0010(14) -0.0063(14)
C(38) 0.031(2) 0.0215(18) 0.0149(17) -0.0072(16) -0.0068(15) -0.0015(14)
C(39) 0.0197(18) 0.0188(17) 0.0230(19) -0.0001(14) -0.0063(14) 0.0000(14)
C(40) 0.0173(17) 0.0180(17) 0.0163(16) -0.0014(13) 0.0001(13) -0.0027(13)
C(41) 0.0113(15) 0.0138(15) 0.0188(16) -0.0040(12) 0.0008(12) -0.0072(13)
C(42) 0.0172(17) 0.0145(16) 0.0208(17) -0.0078(13) 0.0022(13) -0.0015(13)
C(43) 0.0220(18) 0.0121(16) 0.0240(18) -0.0069(13) 0.0024(14) -0.0015(13)
C(44) 0.030(2) 0.0132(16) 0.031(2) -0.0096(15) 0.0049(16) -0.0110(15)
C(45) 0.033(2) 0.0195(18) 0.0242(19) -0.0093(16) 0.0027(16) -0.0111(15)
C(46) 0.0202(18) 0.0153(16) 0.0185(17) -0.0059(13) -0.0021(14) -0.0036(13)
C(47) 0.0169(17) 0.0174(16) 0.0170(16) -0.0050(13) 0.0011(13) -0.0071(13)
C(48) 0.0209(19) 0.0192(17) 0.0238(19) 0.0039(14) 0.0007(15) -0.0125(15)
C(49) 0.027(2) 0.0217(19) 0.029(2) -0.0009(16) 0.0056(16) -0.0127(16)
C(50) 0.037(2) 0.0184(19) 0.030(2) -0.0001(17) 0.0008(18) -0.0098(16)
C(51) 0.031(2) 0.029(2) 0.030(2) 0.0076(18) -0.0066(18) -0.0160(18)
C(52) 0.025(2) 0.041(2) 0.041(2) 0.0066(19) 0.0090(19) -0.015(2)
C(53) 0.029(2) 0.032(2) 0.027(2) 0.0006(18) 0.0093(17) -0.0053(18)
C(54) 0.042(2) 0.035(2) 0.041(2) 0.011(2) -0.010(2) -0.020(2)
C(55) 0.0061(14) 0.0088(14) 0.0228(17) -0.0010(11) -0.0056(12) -0.0002(12)
C(56) 0.0184(17) 0.0117(15) 0.0174(16) -0.0051(13) 0.0076(13) -0.0056(12)
C(57) 0.0205(18) 0.0194(17) 0.0192(17) -0.0063(14) 0.0032(14) -0.0062(14)
C(58) 0.0163(18) 0.0182(17) 0.031(2) -0.0046(14) 0.0021(15) -0.0047(15)
C(59) 0.025(2) 0.0142(16) 0.032(2) -0.0101(14) 0.0152(16) -0.0112(15)
C(60) 0.029(2) 0.0172(17) 0.0207(18) -0.0116(15) 0.0100(15) -0.0110(14)
C(61) 0.0228(19) 0.0152(16) 0.0206(18) -0.0088(14) 0.0024(14) -0.0077(14)
C(62) 0.022(2) 0.036(2) 0.052(3) -0.0117(18) 0.018(2) -0.025(2)
C(63) 0.127(7) 0.074(5) 0.082(5) -0.051(5) -0.042(5) -0.018(4)
C(64) 0.076(5) 0.075(4) 0.070(4) -0.043(4) 0.011(3) -0.014(3)
C(65) 0.42(2) 0.118(9) 0.035(4) -0.154(13) 0.014(8) -0.015(4)
C(66) 0.295(19) 0.079(7) 0.208(14) -0.086(10) 0.182(14) -0.068(8)
C(67) 0.062(6) 0.082(7) 0.34(2) -0.035(5) 0.082(9) -0.130(11)
C(68) 0.106(8) 0.078(6) 0.184(10) -0.068(6) 0.106(7) -0.088(7)
C(69) 0.048(3) 0.028(2) 0.129(7) 0.003(2) -0.024(4) 0.019(3)
C(70) 0.077(6) 0.120(8) 0.114(8) -0.047(6) -0.035(5) 0.060(6)
B(1) 0.042(2) 0.016(2) 0.026(2) -0.0087(19) 0.000(2) -0.0078(17)

loop_
_atom_type_symbol
_atom_type_description
_atom_type_scat_dispersion_real
_atom_type_scat_dispersion_imag
_atom_type_scat_source
C C 0.003 0.002
;
International Tables for Crystallography
(1992, Vol. C, Tables 4.2.6.8 and 6.1.1.4)
;
H H 0.000 0.000
;
International Tables for Crystallography
(1992, Vol. C, Table 6.1.1.4)
;
N N 0.006 0.003
;
International Tables for Crystallography
(1992, Vol. C, Tables 4.2.6.8 and 6.1.1.4)
;
O O 0.011 0.006
;
International Tables for Crystallography
(1992, Vol. C, Tables 4.2.6.8 and 6.1.1.4)
;
B B 0.001 0.001
;
International Tables for Crystallography
(1992, Vol. C, Tables 4.2.6.8 and 6.1.1.4)
;
F F 0.017 0.010
;
International Tables for Crystallography
(1992, Vol. C, Tables 4.2.6.8 and 6.1.1.4)
;
P P 0.102 0.094
;
International Tables for Crystallography
(1992, Vol. C, Tables 4.2.6.8 and 6.1.1.4)
;
S S 0.125 0.123
;
International Tables for Crystallography
(1992, Vol. C, Tables 4.2.6.8 and 6.1.1.4)
;
W W -0.849 6.872
;
International Tables for Crystallography
(1992, Vol. C, Tables 4.2.6.8 and 6.1.1.4)
;

loop_
_geom_angle_atom_site_label_1
_geom_angle_atom_site_label_2
_geom_angle_atom_site_label_3
_geom_angle
_geom_angle_publ_flag
S(1) W(1) S(2) 68.22(2) yes
S(1) W(1) P(1) 92.83(3) yes
S(1) W(1) P(2) 93.02(2) yes
S(1) W(1) P(3) 87.54(3) yes
S(1) W(1) P(4) 111.13(3) yes
S(1) W(1) C(55) 173.31(9) yes
S(2) W(1) P(1) 74.51(2) yes
S(2) W(1) P(2) 142.65(3) yes
S(2) W(1) P(3) 131.31(3) yes
S(2) W(1) P(4) 74.99(2) yes
S(2) W(1) C(55) 115.27(9) yes
P(1) W(1) P(2) 74.54(2) yes
P(1) W(1) P(3) 151.17(2) yes
P(1) W(1) P(4) 129.97(3) yes
P(1) W(1) C(55) 82.94(10) yes
P(2) W(1) P(3) 76.65(3) yes
P(2) W(1) P(4) 142.14(3) yes
P(2) W(1) C(55) 80.88(9) yes
P(3) W(1) P(4) 75.79(2) yes
P(3) W(1) C(55) 93.66(10) yes
P(4) W(1) C(55) 75.53(10) yes
W(1) S(1) C(47) 89.96(14) yes
W(1) S(2) C(47) 88.85(11) yes
W(1) P(1) C(10) 111.94(13) yes
W(1) P(1) C(11) 117.27(12) yes
W(1) P(1) C(17) 117.61(14) yes
C(10) P(1) C(11) 101.87(18) yes
C(10) P(1) C(17) 103.85(17) yes
C(11) P(1) C(17) 102.29(17) yes
W(1) P(2) C(8) 109.81(11) yes
W(1) P(2) C(9) 107.53(10) yes
W(1) P(2) C(23) 123.91(11) yes
C(8) P(2) C(9) 107.06(17) yes
C(8) P(2) C(23) 104.29(15) yes
C(9) P(2) C(23) 103.10(17) yes
W(1) P(3) C(2) 113.59(11) yes
W(1) P(3) C(3) 109.23(13) yes
W(1) P(3) C(29) 121.28(11) yes
C(2) P(3) C(3) 105.78(16) yes
C(2) P(3) C(29) 102.59(18) yes
C(3) P(3) C(29) 102.90(16) yes
W(1) P(4) C(1) 108.98(10) yes
W(1) P(4) C(35) 117.16(12) yes
W(1) P(4) C(41) 121.67(12) yes
C(1) P(4) C(35) 102.82(16) yes
C(1) P(4) C(41) 102.78(17) yes
C(35) P(4) C(41) 101.06(15) yes
C(63) O(2) C(65) 107.1(9) yes
C(67) O(3) C(69) 116.5(7) yes
C(47) N(1) C(48) 127.2(3) yes
C(55) N(2) C(56) 143.7(3) yes
P(4) C(1) C(2) 108.3(2) yes
P(3) C(2) C(1) 110.3(2) yes
P(3) C(3) C(4) 122.8(3) yes
P(3) C(3) C(8) 117.5(2) yes
C(4) C(3) C(8) 119.7(3) yes
C(3) C(4) C(5) 119.9(3) yes
C(4) C(5) C(6) 120.1(3) yes
C(5) C(6) C(7) 120.3(3) yes
C(6) C(7) C(8) 120.0(3) yes
P(2) C(8) C(3) 117.0(2) yes
P(2) C(8) C(7) 123.1(3) yes
C(3) C(8) C(7) 119.9(3) yes
P(2) C(9) C(10) 106.6(2) yes
P(1) C(10) C(9) 111.1(2) yes
P(1) C(11) C(12) 121.6(3) yes
P(1) C(11) C(16) 119.7(2) yes
C(12) C(11) C(16) 118.7(3) yes
C(11) C(12) C(13) 120.4(3) yes
C(12) C(13) C(14) 120.3(3) yes
C(13) C(14) C(15) 119.5(4) yes
C(14) C(15) C(16) 120.3(4) yes
C(11) C(16) C(15) 120.8(3) yes
P(1) C(17) C(18) 120.3(2) yes
P(1) C(17) C(22) 121.2(2) yes
C(18) C(17) C(22) 117.9(3) yes
C(17) C(18) C(19) 120.9(3) yes
C(18) C(19) C(20) 120.4(4) yes
C(19) C(20) C(21) 119.7(4) yes
C(20) C(21) C(22) 120.0(3) yes
C(17) C(22) C(21) 121.1(3) yes
P(2) C(23) C(24) 121.0(3) yes
P(2) C(23) C(28) 120.4(2) yes
C(24) C(23) C(28) 118.6(3) yes
C(23) C(24) C(25) 119.8(4) yes
C(24) C(25) C(26) 120.9(4) yes
C(25) C(26) C(27) 119.8(3) yes
C(26) C(27) C(28) 119.7(4) yes
C(23) C(28) C(27) 121.1(3) yes
P(3) C(29) C(30) 120.2(3) yes
P(3) C(29) C(34) 121.8(2) yes
C(30) C(29) C(34) 117.7(3) yes
C(29) C(30) C(31) 120.6(3) yes
C(30) C(31) C(32) 120.5(3) yes
C(31) C(32) C(33) 119.6(4) yes
C(32) C(33) C(34) 120.1(4) yes
C(29) C(34) C(33) 121.5(3) yes
P(4) C(35) C(36) 121.4(2) yes
P(4) C(35) C(40) 120.3(2) yes
C(36) C(35) C(40) 118.3(3) yes
C(35) C(36) C(37) 121.0(3) yes
C(36) C(37) C(38) 120.1(3) yes
C(37) C(38) C(39) 119.6(3) yes
C(38) C(39) C(40) 120.3(3) yes
C(35) C(40) C(39) 120.6(3) yes
P(4) C(41) C(42) 121.1(2) yes
P(4) C(41) C(46) 120.3(2) yes
C(42) C(41) C(46) 118.3(3) yes
C(41) C(42) C(43) 120.6(3) yes
C(42) C(43) C(44) 120.0(3) yes
C(43) C(44) C(45) 119.9(4) yes
C(44) C(45) C(46) 120.1(4) yes
C(41) C(46) C(45) 121.1(3) yes
S(1) C(47) S(2) 112.9(2) yes
S(1) C(47) N(1) 120.1(2) yes
S(2) C(47) N(1) 127.0(2) yes
N(1) C(48) C(49) 122.0(3) yes
N(1) C(48) C(53) 118.0(3) yes
C(49) C(48) C(53) 119.9(3) yes
C(48) C(49) C(50) 119.4(4) yes
C(49) C(50) C(51) 121.1(3) yes
C(50) C(51) C(52) 118.1(3) yes
C(50) C(51) C(54) 121.2(3) yes
C(52) C(51) C(54) 120.7(4) yes
C(51) C(52) C(53) 121.7(4) yes
C(48) C(53) C(52) 119.8(4) yes
W(1) C(55) N(2) 177.3(3) yes
N(2) C(56) C(57) 121.6(3) yes
N(2) C(56) C(61) 119.0(3) yes
C(57) C(56) C(61) 119.4(3) yes
C(56) C(57) C(58) 119.4(3) yes
C(57) C(58) C(59) 121.6(3) yes
C(58) C(59) C(60) 117.8(3) yes
C(58) C(59) C(62) 120.9(3) yes
C(60) C(59) C(62) 121.2(4) yes
C(59) C(60) C(61) 121.6(3) yes
C(56) C(61) C(60) 120.2(3) yes
O(2) C(63) C(64) 110.8(7) yes
O(2) C(65) C(66) 116.9(13) yes
O(3) C(67) C(68) 109.5(8) yes
O(3) C(69) C(70) 112.3(5) yes
F(1) B(1) F(2) 109.7(3) yes
F(1) B(1) F(3) 109.2(4) yes
F(1) B(1) F(4) 109.5(4) yes
F(2) B(1) F(3) 109.7(4) yes
F(2) B(1) F(4) 110.5(4) yes
F(3) B(1) F(4) 108.2(3) yes
C(47) N(1) H(77) 119(4) no
C(48) N(1) H(77) 114(4) no
P(4) C(1) H(1) 109.7 no
P(4) C(1) H(2) 109.8 no
C(2) C(1) H(1) 109.7 no
C(2) C(1) H(2) 109.8 no
H(1) C(1) H(2) 109.5 no
P(3) C(2) H(3) 109.3 no
P(3) C(2) H(4) 109.3 no
C(1) C(2) H(3) 109.3 no
C(1) C(2) H(4) 109.3 no
H(3) C(2) H(4) 109.5 no
C(3) C(4) H(5) 120.1 no
C(5) C(4) H(5) 120.0 no
C(4) C(5) H(6) 119.9 no
C(6) C(5) H(6) 120.0 no
C(5) C(6) H(7) 119.8 no
C(7) C(6) H(7) 119.8 no
C(6) C(7) H(8) 120.0 no
C(8) C(7) H(8) 120.0 no
P(2) C(9) H(9) 110.2 no
P(2) C(9) H(10) 110.2 no
C(10) C(9) H(9) 110.2 no
C(10) C(9) H(10) 110.2 no
H(9) C(9) H(10) 109.5 no
P(1) C(10) H(11) 109.1 no
P(1) C(10) H(12) 109.1 no
C(9) C(10) H(11) 109.1 no
C(9) C(10) H(12) 109.1 no
H(11) C(10) H(12) 109.5 no
C(11) C(12) H(13) 119.8 no
C(13) C(12) H(13) 119.8 no
C(12) C(13) H(14) 119.8 no
C(14) C(13) H(14) 119.8 no
C(13) C(14) H(15) 120.2 no
C(15) C(14) H(15) 120.2 no
C(14) C(15) H(16) 119.9 no
C(16) C(15) H(16) 119.9 no
C(11) C(16) H(17) 119.6 no
C(15) C(16) H(17) 119.6 no
C(17) C(18) H(18) 119.6 no
C(19) C(18) H(18) 119.5 no
C(18) C(19) H(19) 119.8 no
C(20) C(19) H(19) 119.8 no
C(19) C(20) H(20) 120.2 no
C(21) C(20) H(20) 120.2 no
C(20) C(21) H(21) 120.0 no
C(22) C(21) H(21) 120.0 no
C(17) C(22) H(22) 119.4 no
C(21) C(22) H(22) 119.4 no
C(23) C(24) H(23) 120.1 no
C(25) C(24) H(23) 120.1 no
C(24) C(25) H(24) 119.5 no
C(26) C(25) H(24) 119.6 no
C(25) C(26) H(25) 120.1 no
C(27) C(26) H(25) 120.1 no
C(26) C(27) H(26) 120.2 no
C(28) C(27) H(26) 120.2 no
C(23) C(28) H(27) 119.4 no
C(27) C(28) H(27) 119.4 no
C(29) C(30) H(28) 119.7 no
C(31) C(30) H(28) 119.7 no
C(30) C(31) H(29) 119.8 no
C(32) C(31) H(29) 119.8 no
C(31) C(32) H(30) 120.2 no
C(33) C(32) H(30) 120.2 no
C(32) C(33) H(31) 120.0 no
C(34) C(33) H(31) 120.0 no
C(29) C(34) H(32) 119.3 no
C(33) C(34) H(32) 119.3 no
C(35) C(36) H(33) 119.5 no
C(37) C(36) H(33) 119.5 no
C(36) C(37) H(34) 120.0 no
C(38) C(37) H(34) 120.0 no
C(37) C(38) H(35) 120.2 no
C(39) C(38) H(35) 120.2 no
C(38) C(39) H(36) 119.8 no
C(40) C(39) H(36) 119.8 no
C(35) C(40) H(37) 119.7 no
C(39) C(40) H(37) 119.7 no
C(41) C(42) H(38) 119.7 no
C(43) C(42) H(38) 119.7 no
C(42) C(43) H(39) 120.0 no
C(44) C(43) H(39) 120.0 no
C(43) C(44) H(40) 120.1 no
C(45) C(44) H(40) 120.1 no
C(44) C(45) H(41) 120.0 no
C(46) C(45) H(41) 120.0 no
C(41) C(46) H(42) 119.4 no
C(45) C(46) H(42) 119.4 no
C(48) C(49) H(43) 120.3 no
C(50) C(49) H(43) 120.3 no
C(49) C(50) H(44) 119.5 no
C(51) C(50) H(44) 119.4 no
C(51) C(52) H(45) 119.2 no
C(53) C(52) H(45) 119.2 no
C(48) C(53) H(46) 120.1 no
C(52) C(53) H(46) 120.1 no
C(51) C(54) H(47) 109.5 no
C(51) C(54) H(48) 109.5 no
C(51) C(54) H(49) 109.5 no
H(47) C(54) H(48) 109.5 no
H(47) C(54) H(49) 109.5 no
H(48) C(54) H(49) 109.5 no
C(56) C(57) H(50) 120.3 no
C(58) C(57) H(50) 120.3 no
C(57) C(58) H(51) 119.2 no
C(59) C(58) H(51) 119.2 no
C(59) C(60) H(52) 119.2 no
C(61) C(60) H(52) 119.2 no
C(56) C(61) H(53) 119.9 no
C(60) C(61) H(53) 119.9 no
C(59) C(62) H(54) 109.5 no
C(59) C(62) H(55) 109.5 no
C(59) C(62) H(56) 109.4 no
H(54) C(62) H(55) 109.5 no
H(54) C(62) H(56) 109.5 no
H(55) C(62) H(56) 109.5 no
O(2) C(63) H(57) 109.1 no
O(2) C(63) H(58) 109.1 no
C(64) C(63) H(57) 109.1 no
C(64) C(63) H(58) 109.2 no
H(57) C(63) H(58) 109.5 no
C(63) C(64) H(59) 109.5 no
C(63) C(64) H(60) 109.4 no
C(63) C(64) H(61) 109.5 no
H(59) C(64) H(60) 109.5 no
H(59) C(64) H(61) 109.5 no
H(60) C(64) H(61) 109.5 no
O(2) C(65) H(62) 107.8 no
O(2) C(65) H(63) 107.4 no
C(66) C(65) H(62) 107.8 no
C(66) C(65) H(63) 107.3 no
H(62) C(65) H(63) 109.5 no
C(65) C(66) H(64) 109.8 no
C(65) C(66) H(65) 109.7 no
C(65) C(66) H(66) 108.9 no
H(64) C(66) H(65) 109.5 no
H(64) C(66) H(66) 109.5 no
H(65) C(66) H(66) 109.5 no
O(3) C(67) H(67) 109.5 no
O(3) C(67) H(68) 109.5 no
C(68) C(67) H(67) 109.5 no
C(68) C(67) H(68) 109.4 no
H(67) C(67) H(68) 109.5 no
C(67) C(68) H(69) 109.5 no
C(67) C(68) H(70) 109.5 no
C(67) C(68) H(71) 109.4 no
H(69) C(68) H(70) 109.5 no
H(69) C(68) H(71) 109.5 no
H(70) C(68) H(71) 109.5 no
O(3) C(69) H(72) 108.7 no
O(3) C(69) H(73) 108.8 no
C(70) C(69) H(72) 108.7 no
C(70) C(69) H(73) 108.8 no
H(72) C(69) H(73) 109.5 no
C(69) C(70) H(74) 109.4 no
C(69) C(70) H(75) 109.4 no
C(69) C(70) H(76) 109.5 no
H(74) C(70) H(75) 109.5 no
H(74) C(70) H(76) 109.5 no
H(75) C(70) H(76) 109.5 no

loop_
_geom_bond_atom_site_label_1
_geom_bond_atom_site_label_2
_geom_bond_distance
_geom_bond_publ_flag
W(1) S(1) 2.5282(10) yes
W(1) S(2) 2.5541(7) yes
W(1) P(1) 2.5248(10) yes
W(1) P(2) 2.4883(7) yes
W(1) P(3) 2.4845(9) yes
W(1) P(4) 2.4689(9) yes
W(1) C(55) 1.975(3) yes
S(1) C(47) 1.704(3) yes
S(2) C(47) 1.715(4) yes
P(1) C(10) 1.867(3) yes
P(1) C(11) 1.836(3) yes
P(1) C(17) 1.829(3) yes
P(2) C(8) 1.815(3) yes
P(2) C(9) 1.833(4) yes
P(2) C(23) 1.836(3) yes
P(3) C(2) 1.857(3) yes
P(3) C(3) 1.837(3) yes
P(3) C(29) 1.826(4) yes
P(4) C(1) 1.840(3) yes
P(4) C(35) 1.835(3) yes
P(4) C(41) 1.831(3) yes
F(1) B(1) 1.374(6) yes
F(2) B(1) 1.375(5) yes
F(3) B(1) 1.403(7) yes
F(4) B(1) 1.400(5) yes
O(2) C(63) 1.400(12) yes
O(2) C(65) 1.459(10) yes
O(3) C(67) 1.365(18) yes
O(3) C(69) 1.425(11) yes
N(1) C(47) 1.335(5) yes
N(1) C(48) 1.426(4) yes
N(2) C(55) 1.196(5) yes
N(2) C(56) 1.404(4) yes
C(1) C(2) 1.528(4) yes
C(3) C(4) 1.394(5) yes
C(3) C(8) 1.411(5) yes
C(4) C(5) 1.399(5) yes
C(5) C(6) 1.394(6) yes
C(6) C(7) 1.389(5) yes
C(7) C(8) 1.394(4) yes
C(9) C(10) 1.541(5) yes
C(11) C(12) 1.396(5) yes
C(11) C(16) 1.401(6) yes
C(12) C(13) 1.390(5) yes
C(13) C(14) 1.391(6) yes
C(14) C(15) 1.390(6) yes
C(15) C(16) 1.379(6) yes
C(17) C(18) 1.387(5) yes
C(17) C(22) 1.401(4) yes
C(18) C(19) 1.398(7) yes
C(19) C(20) 1.377(6) yes
C(20) C(21) 1.383(6) yes
C(21) C(22) 1.390(6) yes
C(23) C(24) 1.400(5) yes
C(23) C(28) 1.398(6) yes
C(24) C(25) 1.395(6) yes
C(25) C(26) 1.375(7) yes
C(26) C(27) 1.393(7) yes
C(27) C(28) 1.383(5) yes
C(29) C(30) 1.401(4) yes
C(29) C(34) 1.403(5) yes
C(30) C(31) 1.397(6) yes
C(31) C(32) 1.385(6) yes
C(32) C(33) 1.387(5) yes
C(33) C(34) 1.385(6) yes
C(35) C(36) 1.397(5) yes
C(35) C(40) 1.403(4) yes
C(36) C(37) 1.392(5) yes
C(37) C(38) 1.387(5) yes
C(38) C(39) 1.394(5) yes
C(39) C(40) 1.389(5) yes
C(41) C(42) 1.410(4) yes
C(41) C(46) 1.396(5) yes
C(42) C(43) 1.394(5) yes
C(43) C(44) 1.389(6) yes
C(44) C(45) 1.396(5) yes
C(45) C(46) 1.385(6) yes
C(48) C(49) 1.386(5) yes
C(48) C(53) 1.393(6) yes
C(49) C(50) 1.399(5) yes
C(50) C(51) 1.398(6) yes
C(51) C(52) 1.382(6) yes
C(51) C(54) 1.513(6) yes
C(52) C(53) 1.381(6) yes
C(56) C(57) 1.398(5) yes
C(56) C(61) 1.392(5) yes
C(57) C(58) 1.397(5) yes
C(58) C(59) 1.393(6) yes
C(59) C(60) 1.391(5) yes
C(59) C(62) 1.512(6) yes
C(60) C(61) 1.382(5) yes
C(63) C(64) 1.426(10) yes
C(65) C(66) 1.30(2) yes
C(67) C(68) 1.38(2) yes
C(69) C(70) 1.461(14) yes
N(1) H(77) 0.90(7) no
C(1) H(1) 0.950 no
C(1) H(2) 0.950 no
C(2) H(3) 0.950 no
C(2) H(4) 0.950 no
C(4) H(5) 0.950 no
C(5) H(6) 0.950 no
C(6) H(7) 0.950 no
C(7) H(8) 0.950 no
C(9) H(9) 0.950 no
C(9) H(10) 0.950 no
C(10) H(11) 0.950 no
C(10) H(12) 0.950 no
C(12) H(13) 0.950 no
C(13) H(14) 0.950 no
C(14) H(15) 0.950 no
C(15) H(16) 0.950 no
C(16) H(17) 0.950 no
C(18) H(18) 0.950 no
C(19) H(19) 0.950 no
C(20) H(20) 0.950 no
C(21) H(21) 0.950 no
C(22) H(22) 0.950 no
C(24) H(23) 0.950 no
C(25) H(24) 0.950 no
C(26) H(25) 0.950 no
C(27) H(26) 0.950 no
C(28) H(27) 0.950 no
C(30) H(28) 0.950 no
C(31) H(29) 0.950 no
C(32) H(30) 0.950 no
C(33) H(31) 0.950 no
C(34) H(32) 0.950 no
C(36) H(33) 0.950 no
C(37) H(34) 0.950 no
C(38) H(35) 0.950 no
C(39) H(36) 0.950 no
C(40) H(37) 0.950 no
C(42) H(38) 0.950 no
C(43) H(39) 0.950 no
C(44) H(40) 0.950 no
C(45) H(41) 0.950 no
C(46) H(42) 0.950 no
C(49) H(43) 0.950 no
C(50) H(44) 0.950 no
C(52) H(45) 0.950 no
C(53) H(46) 0.950 no
C(54) H(47) 0.950 no
C(54) H(48) 0.950 no
C(54) H(49) 0.950 no
C(57) H(50) 0.950 no
C(58) H(51) 0.950 no
C(60) H(52) 0.950 no
C(61) H(53) 0.950 no
C(62) H(54) 0.950 no
C(62) H(55) 0.950 no
C(62) H(56) 0.950 no
C(63) H(57) 0.950 no
C(63) H(58) 0.950 no
C(64) H(59) 0.950 no
C(64) H(60) 0.950 no
C(64) H(61) 0.950 no
C(65) H(62) 0.950 no
C(65) H(63) 0.950 no
C(66) H(64) 0.950 no
C(66) H(65) 0.950 no
C(66) H(66) 0.950 no
C(67) H(67) 0.950 no
C(67) H(68) 0.950 no
C(68) H(69) 0.950 no
C(68) H(70) 0.950 no
C(68) H(71) 0.950 no
C(69) H(72) 0.950 no
C(69) H(73) 0.950 no
C(70) H(74) 0.950 no
C(70) H(75) 0.950 no
C(70) H(76) 0.950 no

loop_
_geom_contact_atom_site_label_1
_geom_contact_atom_site_label_2
_geom_contact_distance
O(2) H(77) 2.10(8)
